data_1010467
loop_
_publ_author_name
'Albright, J G'

_publ_section_title 'The Crystal Structure of Lithium Sulphate'
_journal_coden_ASTM ZEKGAX
_journal_name_full
;
Zeitschrift fuer Kristallographie, Kristallgeometrie, Kristallphysik,
Kristallchemie (-144,1977)
;
_journal_page_first 150
_journal_page_last 158
_journal_volume 84
_journal_year 1932
_chemical_formula_structural 'Li2 S O4'
_chemical_formula_sum 'Li2 O4 S'
_chemical_name_systematic 'Lithium sulfate'
_space_group_IT_number 14
_symmetry_cell_setting monoclinic
_symmetry_Int_Tables_number 14
_symmetry_space_group_name_Hall '-P 2yab'
_symmetry_space_group_name_H-M 'P 1 21/a 1'
_cell_angle_alpha 90
_cell_angle_beta 107.9
_cell_angle_gamma 90
_cell_formula_units_Z 4
_cell_length_a 8.25
_cell_length_b 4.95
_cell_length_c 8.44
_cell_volume 328.0
_cod_database_code 1010467

loop_
_symmetry_equiv_pos_as_xyz
x,y,z
1/2-x,1/2+y,-z
-x,-y,-z
1/2+x,1/2-y,z

loop_
_atom_site_label
_atom_site_type_symbol
_atom_site_symmetry_multiplicity
_atom_site_Wyckoff_symbol
_atom_site_fract_x
_atom_site_fract_y
_atom_site_fract_z
_atom_site_occupancy
_atom_site_attached_hydrogens
_atom_site_calc_flag
O1 O2- 4 e 0.492 -0.042 0.25 1. 0 d
O2 O2- 4 e 0.186 -0.042 0.099 1. 0 d
O3 O2- 4 e 0.281 -0.042 0.401 1. 0 d
O4 O2- 4 e 0.319 0.367 0.25 1. 0 d
S1 S6+ 4 e 0.319 0.061 0.25 1. 0 d
Li1 Li1+ 4 e 0.206 0.582 0.375 1. 0 d
Li2 Li1+ 4 e 0.456 0.582 0.125 1. 0 d

loop_
_atom_type_symbol
_atom_type_oxidation_number
O2- -2.000
S6+ 6.000
Li1+ 1.000
